data_4131846
loop_
_publ_author_name
'Yan, Yong'
'O'Connor, Alice E'
'Kanthasamy, Gopikkaa'
'Atkinson, George'
'Allan, David R.'
'Blake, Alexander J.'
'Schr\"oder, Martin'

_publ_section_title
;
 Unusual and Tunable Negative Linear Compressibility in the Metal-Organic
 Framework MFM-133(M) (M = Zr, Hf).
;
_journal_issue 11
_journal_name_full 'Journal of the American Chemical Society'
_journal_page_first 3952
_journal_page_last 3958
_journal_paper_doi 10.1021/jacs.7b11747
_journal_volume 140
_journal_year 2018
_chemical_formula_moiety 'C88 H72 Hf6 O32'
_chemical_formula_sum 'C88 H72 Hf6 O32'
_chemical_formula_weight 2708.36
_space_group_crystal_system tetragonal
_space_group_IT_number 128
_space_group_name_Hall '-P 4 2n'
_space_group_name_H-M_alt 'P 4/m n c'
_atom_sites_solution_hydrogens geom
_audit_creation_date 2017-02-05
_audit_creation_method
;
Olex2 1.2
(compiled 2015.09.30 svn.r3233 for OlexSys, GUI svn.r5103)
;
_cell_angle_alpha 90
_cell_angle_beta 90
_cell_angle_gamma 90
_cell_formula_units_Z 2
_cell_length_a 18.8445(13)
_cell_length_b 18.8445(13)
_cell_length_c 32.896(3)
_cell_measurement_reflns_used 3989
_cell_measurement_temperature 293(2)
_cell_measurement_theta_max 13.6940
_cell_measurement_theta_min 1.9540
_cell_volume 11681.9(16)
_computing_cell_refinement 'CrysAlisPro 1.171.38.41 (Rigaku OD, 2015)'
_computing_data_collection 'CrysAlisPro 1.171.38.41 (Rigaku OD, 2015)'
_computing_data_reduction 'CrysAlisPro 1.171.38.41 (Rigaku OD, 2015)'
_computing_molecular_graphics 'Olex2 (Dolomanov et al., 2009)'
_computing_publication_material 'Olex2 (Dolomanov et al., 2009)'
_computing_structure_refinement 'ShelXL (Sheldrick, 2015)'
_diffrn_ambient_temperature 293(2)
_diffrn_detector 'CCD plate'
_diffrn_detector_area_resol_mean 16.1592
_diffrn_detector_type Eos
_diffrn_measured_fraction_theta_full 0.929
_diffrn_measured_fraction_theta_max 0.929
_diffrn_measurement_details
;
List of Runs (angles in degrees, time in seconds):

  # Type    Start    End  Width  t~exp~   \w     \q     \k     \f   Frames
--------------------------------------------------------------------------
  1  \w      4.00  64.00   1.00   90.00    --   26.49   0.00 150.00   60
  2  \w     -5.00  43.00   1.00   90.00    --   26.49 -53.00  17.00   48
  3  \w    -49.00 -16.00   1.00   90.00    --   26.49 134.00 123.00   33
  4  \w    -30.00   5.00   1.00   90.00    --   26.49  39.00 -12.00   35
  5  \w    -25.00  13.00   1.00   90.00    --   26.49  13.00  -3.00   38
  6  \w      8.00  67.00   1.00   90.00    --   26.49 -97.00-143.00   59
  7  \w    -28.00 -17.00   1.00   90.00    --   26.49  97.00 -35.00   11
  8  \w    -57.00  -1.00   1.00   90.00    --  -28.05  53.00 -17.00   56
  9  \w     -8.00  15.00   1.00   90.00    --  -28.05 -81.00  29.00   23
 10  \w      3.00  26.00   1.00   90.00    --  -28.05 -97.00  35.00   23
 11  \w    -19.00  13.00   1.00   90.00    --  -28.05 -53.00  17.00   32
 12  \w     -6.00  27.00   1.00   90.00    --  -28.05 -97.00-143.00   33
 13  \w    -20.00  11.00   1.00   90.00    --   26.49  81.00 151.00   31
 14  \w     -7.00  52.00   1.00   90.00    --   26.49 -37.00-180.00   59
 15  \w    -29.00 -16.00   1.00   90.00    --   26.49  97.00 -35.00   13
 16  \w     17.00  70.00   1.00   90.00    --   26.49-114.00  44.00   53
 17  \w    -52.00   3.00   1.00   90.00    --  -28.05  39.00 167.00   55
 18  \w    -25.00  29.00   1.00   90.00    --  -28.05 -39.00  12.00   54
 19  \w    -28.00  25.00   1.00   90.00    --  -28.05 -39.00-167.00   53
 20  \w     15.00  37.00   1.00   90.00    --  -28.05-114.00  44.00   22
;
_diffrn_measurement_device 'four-circle diffractometer'
_diffrn_measurement_device_type 'SuperNova, Single source at offset, Eos'
_diffrn_measurement_method '\w scans'
_diffrn_orient_matrix_type 'CrysAlisPro convention (1999,Acta A55,543-557)'
_diffrn_orient_matrix_UB_11 -0.0015817000
_diffrn_orient_matrix_UB_12 0.0329298000
_diffrn_orient_matrix_UB_13 0.0103506000
_diffrn_orient_matrix_UB_21 -0.0357958000
_diffrn_orient_matrix_UB_22 -0.0068698000
_diffrn_orient_matrix_UB_23 0.0054443000
_diffrn_orient_matrix_UB_31 0.0116231000
_diffrn_orient_matrix_UB_32 -0.0168176000
_diffrn_orient_matrix_UB_33 0.0181124000
_diffrn_radiation_monochromator mirror
_diffrn_radiation_probe x-ray
_diffrn_radiation_type MoK\a
_diffrn_radiation_wavelength 0.71073
_diffrn_reflns_av_R_equivalents 0.4995
_diffrn_reflns_av_unetI/netI 0.1539
_diffrn_reflns_Laue_measured_fraction_full 0.929
_diffrn_reflns_Laue_measured_fraction_max 0.929
_diffrn_reflns_limit_h_max 12
_diffrn_reflns_limit_h_min -12
_diffrn_reflns_limit_k_max 9
_diffrn_reflns_limit_k_min -9
_diffrn_reflns_limit_l_max 21
_diffrn_reflns_limit_l_min -21
_diffrn_reflns_number 22462
_diffrn_reflns_point_group_measured_fraction_full 0.929
_diffrn_reflns_point_group_measured_fraction_max 0.929
_diffrn_reflns_theta_full 13.732
_diffrn_reflns_theta_max 13.732
_diffrn_reflns_theta_min 1.967
_diffrn_source 'micro-focus sealed X-ray tube'
_diffrn_source_type 'SuperNova (Mo) X-ray Source'
_exptl_absorpt_coefficient_mu 2.686
_exptl_absorpt_correction_T_max 0.839
_exptl_absorpt_correction_T_min 0.813
_exptl_absorpt_correction_type gaussian
_exptl_absorpt_process_details
;
CrysAlisPro 1.171.38.41 (Rigaku Oxford Diffraction, 2015)
Numerical absorption correction based on gaussian integration over
			a multifaceted crystal model
Empirical absorption correction using spherical harmonics,
 implemented in SCALE3 ABSPACK scaling algorithm.
;
_exptl_crystal_density_diffrn 0.770
_exptl_crystal_F_000 2568
_exptl_crystal_size_max 0.117
_exptl_crystal_size_mid 0.098
_exptl_crystal_size_min 0.052
_refine_diff_density_max 2.958
_refine_diff_density_min -2.428
_refine_diff_density_rms 0.404
_refine_ls_extinction_coef 0.0007(5)
_refine_ls_extinction_expression Fc^*^=kFc[1+0.001xFc^2^\l^3^/sin(2\q)]^-1/4^
_refine_ls_extinction_method 'SHELXL-2014/7 (Sheldrick 2014'
_refine_ls_goodness_of_fit_ref 1.824
_refine_ls_hydrogen_treatment constr
_refine_ls_matrix_type full
_refine_ls_number_parameters 75
_refine_ls_number_reflns 888
_refine_ls_number_restraints 88
_refine_ls_restrained_S_all 12.224
_refine_ls_R_factor_all 0.2108
_refine_ls_R_factor_gt 0.1723
_refine_ls_shift/su_max 0.784
_refine_ls_shift/su_mean 0.049
_refine_ls_structure_factor_coef Fsqd
_refine_ls_weighting_details 'w=1/[\s^2^(Fo^2^)+(0.2000P)^2^] where P=(Fo^2^+2Fc^2^)/3'
_refine_ls_weighting_scheme calc
_refine_ls_wR_factor_gt 0.4220
_refine_ls_wR_factor_ref 0.4635
_reflns_Friedel_coverage 0.000
_reflns_number_gt 667
_reflns_number_total 888
_reflns_threshold_expression 'I > 2\s(I)'
_cod_data_source_file HfMOF_All.cif
_cod_data_source_block hfmof_39.2kbar
_cod_original_cell_volume 11681.8(19)
_cod_database_code 4131846
_chemical_oxdiff_formula 'C88 H72 Hf6 O32'
_chemical_oxdiff_usercomment 'HFMOF at 39.2 KBAR'
_shelx_space_group_comment
;
The symmetry employed for this shelxl refinement is uniquely defined
by the following loop, which should always be used as a source of
symmetry information in preference to the above space-group names.
They are only intended as comments.
;
_reflns_odcompleteness_completeness 15.72
_reflns_odcompleteness_iscentric 1
_reflns_odcompleteness_theta 26.32
_olex2_refinement_description
;
1. Fixed Uiso
 At 1.2 times of:
  All C(H) groups
 At 1.5 times of:
  All C(H,H,H) groups
2. Restrained distances
 O13-C12
 1.41 with sigma of 0.01
 C12-O1
 1.41 with sigma of 0.01
 C6-C12 = C9-C3
 1.41 with sigma of 0.02
 C6-C12 = C9-C3
 1.41 with sigma of 0.01
 C9-C3 = C6-C12
 1.41 with sigma of 0.01
 Hf1-O13 = Hf2-O1
 2.11 with sigma of 0.02
 O1-C12 = O13-C12
 1.41 with sigma of 0.02
 C9-C15 = C9-C10
 1.41 with sigma of 0.02
 C10-C11 = C16-C17
 1.45 with sigma of 0.005
 C4-C5 = C7-C8
 1.39 with sigma of 0.01
 C6-C12 \\sim C9-C3
 with sigma of 0.01
 C9-C3 \\sim C6-C12
 with sigma of 0.01
 C11-C10 \\sim C16-C15 \\sim C17-C15
 with sigma of 0.01
 C9-C17 \\sim C15-C17 \\sim C9-C11 \\sim C11-C9D
 with sigma of 0.005
 C3-C7 \\sim C8-C6 \\sim C7-C5 \\sim C6-C4 \\sim C5-C3 \\sim C4-C8
 with sigma of 0.01
3. Restrained planarity
 C12, C6, C5, C4, C3, C9, C8, C7
 with sigma of 0.01
 C9, C3, C8, C7, C6, C12, C5, C4
 with sigma of 0.01
 C9, C3, C8, C4
 with sigma of 0.01
 C17, C15, C16, C10, C9, C11
 with sigma of 0.01
4. Rigid bond restraints
 C6, Hf2, Hf1, C8, C3, C5, C4, C7, C9, C10, C11, C12, C15, C16, C17, O1, O4,
 O13, O19, O20
 with sigma for 1-2 distances of 0.01 and sigma for 1-3 distances of 0.01
5. Uiso/Uaniso restraints and constraints
C6 \\sim Hf2 \\sim Hf1 \\sim C8 \\sim C3 \\sim C5 \\sim C4 \\sim C7 \\sim C9
\\sim C10 \\sim C11 \\sim C12 \\sim C15 \\sim C16 \\sim C17 \\sim O1 \\sim O4
\\sim O13 \\sim O19 \\sim O20: within 1.7A with sigma of 0.04 and sigma for
terminal atoms of 0.08
6. Same fragment restrains
{C16, C15, C15D, C9D, C10, C9} sigma for 1-2: 0.01, 1-3: 0.04
as
{C9, C16, C15, C15D, C9D, C10}
7. Others
 Fixed Sof: C16(0.5) C15(0.5) C15D(0.00001) C9D(0.00001) C10(0.5) H11A(0.5)
 H11B(0.5) H11C(0.5)
 Fixed Uiso: C15D(0.05) C9D(0.05)
8.a Aromatic/amide H refined with riding coordinates:
 C4(H4), C5(H5), C7(H7), C8(H8)
8.b Fitted hexagon refined as free rotating group:
 C9(C16,C15,C15D,C9D,C10)
8.c Idealised Me refined as rotating group:
 C11(H11A,H11B,H11C), C17(H,HA,HB)
;
_shelx_shelxl_version_number 2014/7
_olex2_submission_special_instructions 'No special instructions were received'
_oxdiff_exptl_absorpt_empirical_details
;
Empirical correction (ABSPACK) includes:
- Absorption correction using spherical harmonics
- Frame scaling
;
_oxdiff_exptl_absorpt_empirical_full_max 2.070
_oxdiff_exptl_absorpt_empirical_full_min 0.589

loop_
_space_group_symop_operation_xyz
'x, y, z'
'-x, -y, z'
'-y, x, z'
'y, -x, z'
'-x+1/2, y+1/2, -z+1/2'
'x+1/2, -y+1/2, -z+1/2'
'y+1/2, x+1/2, -z+1/2'
'-y+1/2, -x+1/2, -z+1/2'
'-x, -y, -z'
'x, y, -z'
'y, -x, -z'
'-y, x, -z'
'x-1/2, -y-1/2, z-1/2'
'-x-1/2, y-1/2, z-1/2'
'-y-1/2, -x-1/2, z-1/2'
'y-1/2, x-1/2, z-1/2'

loop_
_atom_site_label
_atom_site_type_symbol
_atom_site_fract_x
_atom_site_fract_y
_atom_site_fract_z
_atom_site_U_iso_or_equiv
_atom_site_adp_type
_atom_site_occupancy
_atom_site_site_symmetry_order
_atom_site_calc_flag
_atom_site_refinement_flags_posn
_atom_site_refinement_flags_adp
_atom_site_refinement_flags_occupancy
_atom_site_disorder_assembly
_atom_site_disorder_group
Hf1 Hf -0.0463(3) 0.1231(3) 0.0000 0.034(5) Uani 1 2 d DS TU P . .
Hf2 Hf 0.0000 0.0000 0.0732(2) 0.025(5) Uani 1 4 d DS TU P . .
O1 O -0.030(2) 0.0898(16) 0.1082(12) 0.033(16) Uiso 1 1 d D U . . .
O4 O -0.084(3) 0.035(3) 0.0378(16) 0.054(19) Uiso 1 1 d . U . . .
O13 O -0.066(3) 0.173(2) 0.0573(8) 0.039(17) Uiso 1 1 d D U . . .
O19 O -0.147(4) 0.160(4) 0.0000 0.06(3) Uiso 1 2 d S TU P . .
O20 O 0.009(4) 0.227(4) 0.0000 0.06(3) Uiso 1 2 d S TU P . .
C3 C -0.0717(11) 0.317(2) 0.1934(13) 0.07(2) Uiso 1 1 d D U . . .
C4 C -0.093(2) 0.336(2) 0.1486(19) 0.10(3) Uiso 1 1 d D U . . .
H4 H -0.1087 0.3805 0.1410 0.115 Uiso 1 1 calc R . . . .
C5 C -0.087(2) 0.280(3) 0.1211(12) 0.09(3) Uiso 1 1 d D U . . .
H5 H -0.1001 0.2906 0.0944 0.111 Uiso 1 1 calc R . . . .
C6 C -0.0656(12) 0.211(3) 0.1277(15) 0.08(2) Uiso 1 1 d D U . . .
C7 C -0.044(2) 0.193(2) 0.1725(19) 0.11(3) Uiso 1 1 d D U . . .
H7 H -0.0286 0.1477 0.1801 0.128 Uiso 1 1 calc R . . . .
C8 C -0.0499(19) 0.248(3) 0.2001(11) 0.09(3) Uiso 1 1 d D U . . .
H8 H -0.0372 0.2377 0.2267 0.110 Uiso 1 1 calc R . . . .
C9 C -0.0779(12) 0.3742(15) 0.2209(7) 0.02(2) Uiso 1 1 d D U . . .
C16 C -0.0267(18) 0.427(2) 0.2218(13) 0.00(3) Uiso 0.5 1 d DG U . A -2
C15 C -0.028(4) 0.473(3) 0.251(2) 0.00(3) Uiso 1 2 d DG U . A .
C15D C -0.080(5) 0.475(5) 0.282(3) 0.050 Uiso 0 1 d DG . . A .
C9D C -0.131(4) 0.422(4) 0.281(2) 0.050 Uiso 0 1 d DG . . A .
C10 C -0.1301(16) 0.3703(15) 0.2502(7) 0.04(3) Uiso 1 2 d DG U . A .
C11 C -0.1809(11) 0.3191(11) 0.2500 0.08(4) Uiso 1 2 d DS TU P . .
H11A H -0.1675 0.2817 0.2683 0.115 Uiso 0.5 1 calc GR . . A -1
H11B H -0.1857 0.3004 0.2230 0.115 Uiso 0.5 1 calc GR . . A -1
H11C H -0.2252 0.3392 0.2586 0.115 Uiso 0.5 1 calc GR . . A -1
C12 C -0.0605(15) 0.156(2) 0.0988(11) 0.03(2) Uiso 1 1 d D U . . .
C17 C 0.0241(17) 0.434(2) 0.1947(14) 0.16(4) Uiso 1 1 d D U . A -2
H H 0.0560 0.3944 0.1968 0.236 Uiso 1 1 calc GR . . . .
HA H 0.0497 0.4772 0.1996 0.236 Uiso 1 1 calc GR . . . .
HB H 0.0038 0.4352 0.1679 0.236 Uiso 1 1 calc GR . . . .

loop_
_atom_site_aniso_label
_atom_site_aniso_U_11
_atom_site_aniso_U_22
_atom_site_aniso_U_33
_atom_site_aniso_U_23
_atom_site_aniso_U_13
_atom_site_aniso_U_12
Hf1 0.048(7) 0.034(6) 0.021(7) 0.000 0.000 0.010(5)
Hf2 0.029(6) 0.029(6) 0.018(8) 0.000 0.000 0.000

loop_
_atom_type_symbol
_atom_type_description
_atom_type_scat_dispersion_real
_atom_type_scat_dispersion_imag
_atom_type_scat_source
C C 0.0033 0.0016 'International Tables Vol C Tables 4.2.6.8 and 6.1.1.4'
H H 0.0000 0.0000 'International Tables Vol C Tables 4.2.6.8 and 6.1.1.4'
Hf Hf -0.5830 6.1852 'International Tables Vol C Tables 4.2.6.8 and 6.1.1.4'
O O 0.0106 0.0060 'International Tables Vol C Tables 4.2.6.8 and 6.1.1.4'

loop_
_exptl_crystal_face_index_h
_exptl_crystal_face_index_k
_exptl_crystal_face_index_l
_exptl_crystal_face_perp_dist
0 -5 -4 0.0262
0 5 4 0.0262
5 0 2 0.0502
1 -2 5 0.0464
-1 2 -5 0.0460
-5 1 -4 0.0464
2 2 -5 0.0533
-5 -1 1 0.0414
-3 -2 5 0.0489
5 2 -5 0.0567
-1 -2 5 0.0510

loop_
_geom_angle_atom_site_label_1
_geom_angle_atom_site_label_2
_geom_angle_atom_site_label_3
_geom_angle
_geom_angle_site_symmetry_1
_geom_angle_site_symmetry_3
Hf1 Hf1 Hf1 90.0 3 11
Hf2 Hf1 Hf1 59.53(6) 9 3
Hf2 Hf1 Hf1 59.53(6) . 3
Hf2 Hf1 Hf1 59.53(6) . 11
Hf2 Hf1 Hf1 59.53(6) 9 11
Hf2 Hf1 Hf2 88.36(19) . 9
O4 Hf1 Hf1 36.2(14) 4 11
O4 Hf1 Hf1 36.2(14) 11 11
O4 Hf1 Hf1 88.9(15) 11 3
O4 Hf1 Hf1 34.5(14) . 3
O4 Hf1 Hf1 34.5(14) 10 3
O4 Hf1 Hf1 89.0(14) 10 11
O4 Hf1 Hf1 89.0(14) . 11
O4 Hf1 Hf1 88.9(15) 4 3
O4 Hf1 Hf2 33.9(15) 4 .
O4 Hf1 Hf2 88.1(15) . 9
O4 Hf1 Hf2 33.9(15) 11 9
O4 Hf1 Hf2 89.6(14) 4 9
O4 Hf1 Hf2 34.8(14) . .
O4 Hf1 Hf2 34.8(14) 10 9
O4 Hf1 Hf2 89.6(14) 11 .
O4 Hf1 Hf2 88.1(14) 10 .
O4 Hf1 O4 108(3) 11 .
O4 Hf1 O4 72(3) 4 11
O4 Hf1 O4 108(3) 4 10
O4 Hf1 O4 69(3) 4 .
O4 Hf1 O4 69(3) . 10
O4 Hf1 O4 69(3) 11 10
O4 Hf1 O13 75.9(19) 11 10
O4 Hf1 O13 143(2) 11 .
O4 Hf1 O13 143(2) 4 10
O4 Hf1 O13 75.9(19) 4 .
O4 Hf1 O20 88(2) 4 .
O4 Hf1 O20 145.2(14) . .
O4 Hf1 O20 88(2) 11 .
O4 Hf1 O20 145.2(14) 10 .
O13 Hf1 Hf1 109.2(13) 10 3
O13 Hf1 Hf1 109.2(13) . 3
O13 Hf1 Hf1 109.7(13) . 11
O13 Hf1 Hf1 109.7(13) 10 11
O13 Hf1 Hf2 73.9(13) . .
O13 Hf1 Hf2 162.2(13) . 9
O13 Hf1 Hf2 73.9(13) 10 9
O13 Hf1 Hf2 162.2(13) 10 .
O13 Hf1 O4 140.9(19) 10 .
O13 Hf1 O4 140.9(19) . 10
O13 Hf1 O4 77.1(18) 10 10
O13 Hf1 O4 77.1(18) . .
O13 Hf1 O13 124(3) . 10
O13 Hf1 O20 72.1(15) . .
O13 Hf1 O20 72.1(15) 10 .
O19 Hf1 Hf1 176(2) . 11
O19 Hf1 Hf1 86(2) . 3
O19 Hf1 Hf2 117.8(13) . .
O19 Hf1 Hf2 117.8(13) . 9
O19 Hf1 O4 143.4(15) . 11
O19 Hf1 O4 143.4(15) . 4
O19 Hf1 O4 87(2) . 10
O19 Hf1 O4 87(2) . .
O19 Hf1 O13 71.9(15) . 10
O19 Hf1 O13 71.9(15) . .
O19 Hf1 O20 98(3) . .
O20 Hf1 Hf1 86.4(19) . 11
O20 Hf1 Hf1 176.4(19) . 3
O20 Hf1 Hf2 118.3(12) . .
O20 Hf1 Hf2 118.3(12) . 9
Hf1 Hf2 Hf1 91.65(19) . 9
Hf1 Hf2 Hf1 60.94(11) . 3
Hf1 Hf2 Hf1 60.95(11) 3 9
Hf1 Hf2 Hf1 91.65(19) 3 11
Hf1 Hf2 Hf1 60.95(11) 9 11
Hf1 Hf2 Hf1 60.95(11) . 11
O1 Hf2 Hf1 77.0(12) 3 3
O1 Hf2 Hf1 110.9(12) . 11
O1 Hf2 Hf1 77.0(12) 2 9
O1 Hf2 Hf1 113.5(12) . 3
O1 Hf2 Hf1 113.5(12) 3 9
O1 Hf2 Hf1 113.5(12) 2 11
O1 Hf2 Hf1 110.9(12) 2 3
O1 Hf2 Hf1 77.0(12) . .
O1 Hf2 Hf1 110.9(12) 4 9
O1 Hf2 Hf1 77.0(12) 4 11
O1 Hf2 Hf1 168.5(12) 4 3
O1 Hf2 Hf1 113.5(12) 4 .
O1 Hf2 Hf1 168.5(12) . 9
O1 Hf2 Hf1 168.5(12) 2 .
O1 Hf2 Hf1 110.9(12) 3 .
O1 Hf2 Hf1 168.5(12) 3 11
O1 Hf2 O1 114(2) 4 3
O1 Hf2 O1 73.0(12) 4 2
O1 Hf2 O1 114(2) . 2
O1 Hf2 O1 73.0(12) . 3
O1 Hf2 O1 73.0(12) . 4
O1 Hf2 O1 73.0(12) 3 2
O4 Hf2 Hf1 92.3(15) 3 .
O4 Hf2 Hf1 92.3(14) 4 9
O4 Hf2 Hf1 34.4(15) 2 11
O4 Hf2 Hf1 34.4(15) 3 9
O4 Hf2 Hf1 90.8(16) 3 11
O4 Hf2 Hf1 37.1(14) 4 11
O4 Hf2 Hf1 34.4(15) . 3
O4 Hf2 Hf1 34.4(15) 4 .
O4 Hf2 Hf1 37.1(14) 3 3
O4 Hf2 Hf1 37.1(14) 2 9
O4 Hf2 Hf1 90.8(16) 4 3
O4 Hf2 Hf1 90.8(16) 2 .
O4 Hf2 Hf1 92.3(15) 2 3
O4 Hf2 Hf1 92.3(15) . 11
O4 Hf2 Hf1 37.1(14) . .
O4 Hf2 Hf1 90.8(16) . 9
O4 Hf2 O1 77.3(19) 4 .
O4 Hf2 O1 140(2) 4 3
O4 Hf2 O1 77.3(19) 2 4
O4 Hf2 O1 140(2) 3 4
O4 Hf2 O1 146(2) 2 3
O4 Hf2 O1 77.4(19) . 3
O4 Hf2 O1 81(2) 3 3
O4 Hf2 O1 140(2) 2 .
O4 Hf2 O1 140(2) . 2
O4 Hf2 O1 146(2) 4 2
O4 Hf2 O1 81(2) 2 2
O4 Hf2 O1 146(2) 3 .
O4 Hf2 O1 146(2) . 4
O4 Hf2 O1 77.3(19) 3 2
O4 Hf2 O1 81(2) 4 4
O4 Hf2 O1 81(2) . .
O4 Hf2 O4 112(3) 2 .
O4 Hf2 O4 71.5(15) 4 .
O4 Hf2 O4 112(3) 3 4
O4 Hf2 O4 71.5(15) 4 2
O4 Hf2 O4 71.5(15) 3 .
O4 Hf2 O4 71.5(15) 3 2
C12 O1 Hf2 134(3) . .
Hf1 O4 Hf1 109(2) 3 .
Hf2 O4 Hf1 108(2) . .
Hf2 O4 Hf1 112(3) . 3
C12 O13 Hf1 138(3) . .
C8 C3 C4 115.9(12) . .
C8 C3 C9 130(4) . .
C9 C3 C4 114(4) . .
C3 C4 H4 122.4 . .
C5 C4 C3 115(4) . .
C5 C4 H4 122.4 . .
C4 C5 H5 115.5 . .
C6 C5 C4 129(4) . .
C6 C5 H5 115.5 . .
C5 C6 C7 115.9(13) . .
C5 C6 C12 127(4) . .
C12 C6 C7 117(4) . .
C6 C7 H7 122.5 . .
C8 C7 C6 115(4) . .
C8 C7 H7 122.4 . .
C3 C8 C7 129(4) . .
C3 C8 H8 115.5 . .
C7 C8 H8 115.5 . .
C16 C9 C3 120.3(9) . .
C16 C9 C10 121.2 . .
C10 C9 C3 117.8(12) . .
C9 C16 C15 119.4 . .
C17 C16 C9 124.1(2) . .
C17 C16 C15 116.5(2) . .
C15 C15 C16 116(6) 8 .
C15 C15 C16 28(10) 7_455 .
C15 C15 C16 117(5) 2_565 .
C15 C15 C15 2(5) 2_565 8
C15 C15 C15 89(10) 7_455 8
C15 C15 C15 89(9) 7_455 2_565
C9 C10 C9 114.0(19) 7_455 .
C9 C10 C11 123.5(19) 7_455 .
C11 C10 C9 122.5(2) . .
C10 C11 H11A 111.1 . .
C10 C11 H11B 111.0 . .
C10 C11 H11C 111.0 . .
H11A C11 H11B 107.9 . .
H11A C11 H11C 107.9 . .
H11B C11 H11C 107.9 . .
O1 C12 C6 122(4) . .
O13 C12 O1 116(4) . .
O13 C12 C6 119(3) . .
C16 C17 H 110.8 . .
C16 C17 HA 110.8 . .
C16 C17 HB 110.8 . .
H C17 HA 108.1 . .
H C17 HB 108.1 . .
HA C17 HB 108.1 . .

loop_
_geom_bond_atom_site_label_1
_geom_bond_atom_site_label_2
_geom_bond_distance
_geom_bond_site_symmetry_2
Hf1 Hf1 3.506(8) 11
Hf1 Hf1 3.506(8) 3
Hf1 Hf2 3.457(6) 9
Hf1 Hf2 3.457(6) .
Hf1 O4 2.10(5) 11
Hf1 O4 2.19(5) .
Hf1 O4 2.10(5) 4
Hf1 O4 2.19(5) 10
Hf1 O13 2.135(19) 10
Hf1 O13 2.135(19) .
Hf1 O19 2.01(8) .
Hf1 O20 2.22(8) .
Hf2 Hf1 3.457(6) 11
Hf2 Hf1 3.457(6) 3
Hf2 Hf1 3.457(6) 9
Hf2 O1 2.124(19) 2
Hf2 O1 2.124(19) 3
Hf2 O1 2.124(19) .
Hf2 O1 2.124(19) 4
Hf2 O4 2.07(5) 2
Hf2 O4 2.07(5) 4
Hf2 O4 2.07(5) .
Hf2 O4 2.07(5) 3
O1 C12 1.408(9) .
O4 Hf1 2.10(5) 3
O13 C12 1.406(9) .
C3 C4 1.57(6) .
C3 C8 1.38(6) .
C3 C9 1.411(6) .
C4 H4 0.9300 .
C4 C5 1.390(10) .
C5 H5 0.9300 .
C5 C6 1.38(6) .
C6 C7 1.57(6) .
C6 C12 1.411(6) .
C7 H7 0.9300 .
C7 C8 1.391(10) .
C8 H8 0.9300 .
C9 C16 1.3900 .
C9 C10 1.3775 .
C16 C15 1.2857 .
C16 C17 1.314(4) .
C15 C15 1.45(6) 2_565
C15 C15 1.45(6) 8
C15 C15 0.05(9) 7_455
C10 C9 1.36(2) 7_455
C10 C11 1.359(4) .
C11 H11A 0.9736 .
C11 H11B 0.9735 .
C11 H11C 0.9735 .
C17 H 0.9716 .
C17 HA 0.9716 .
C17 HB 0.9716 .

loop_
_geom_torsion_atom_site_label_1
_geom_torsion_atom_site_label_2
_geom_torsion_atom_site_label_3
_geom_torsion_atom_site_label_4
_geom_torsion
_geom_torsion_site_symmetry_4
Hf1 O13 C12 O1 5(7) .
Hf1 O13 C12 C6 167(3) .
Hf2 O1 C12 O13 -9(6) .
Hf2 O1 C12 C6 -170(2) .
C3 C4 C5 C6 0.0(5) .
C3 C9 C16 C15 -170(5) .
C3 C9 C16 C17 9(5) .
C3 C9 C10 C9 171(4) 7_455
C3 C9 C10 C11 -9(5) .
C4 C3 C8 C7 0.0(4) .
C4 C3 C9 C16 -78(3) .
C4 C3 C9 C10 111(3) .
C4 C5 C6 C7 0.0(4) .
C4 C5 C6 C12 -180.0(3) .
C5 C6 C7 C8 0.0(4) .
C5 C6 C12 O1 173(3) .
C5 C6 C12 O13 12(3) .
C6 C7 C8 C3 0.0(5) .
C7 C6 C12 O1 -7(3) .
C7 C6 C12 O13 -168(3) .
C8 C3 C4 C5 0.0(3) .
C8 C3 C9 C16 102(3) .
C8 C3 C9 C10 -69(3) .
C9 C3 C4 C5 -180.0(2) .
C9 C3 C8 C7 180.0(3) .
C9 C16 C15 C15 -179(5) 8
C9 C16 C15 C15 -177(100) 7_455
C9 C16 C15 C15 179(9) 2_565
C16 C9 C10 C9 0(5) 7_455
C16 C9 C10 C11 179.8(6) .
C10 C9 C16 C15 0.6 .
C10 C9 C16 C17 -179.70(16) .
C12 C6 C7 C8 180.0(2) .
C17 C16 C15 C15 -1(9) 2_565
C17 C16 C15 C15 3(100) 7_455
C17 C16 C15 C15 1(5) 8

loop_
_exptl_oxdiff_crystal_face_indexfrac_h
_exptl_oxdiff_crystal_face_indexfrac_k
_exptl_oxdiff_crystal_face_indexfrac_l
_exptl_oxdiff_crystal_face_x
_exptl_oxdiff_crystal_face_y
_exptl_oxdiff_crystal_face_z
-0.0043 -4.9988 -3.9948 -0.2060 0.0127 0.0117
0.0043 4.9988 3.9948 0.2060 -0.0127 -0.0117
5.0001 -0.0009 1.9971 0.0127 -0.1681 0.0943
1.0008 -1.9989 5.0024 -0.0156 0.0051 0.1359
-1.0008 1.9989 -5.0024 0.0156 -0.0051 -0.1359
-5.0003 1.0003 -3.9985 -0.0005 0.1504 -0.1474
1.9988 1.9981 -5.0043 0.0108 -0.1125 -0.1010
-4.9994 -0.9983 1.0045 -0.0146 0.1913 -0.0231
-2.9986 -1.9979 5.0050 -0.0092 0.1483 0.0894
4.9983 1.9974 -5.0063 0.0061 -0.2199 -0.0662
-0.9989 -1.9984 5.0037 -0.0124 0.0767 0.1126
